data_1508430
loop_
_publ_author_name
'Laus, Gerhard'
'Kahlenberg, Volker'
'Wurst, Klaus'
'Schottenberger, Herwig'
'Fischer, Niko'
'Stierstorfer, J\org'
'Klap\otke, Thomas M.'

_publ_section_title
;
 Synthesis and Crystal Structures of New 5,5'-Azotetrazolates
;
_journal_issue 1
_journal_name_full Crystals
_journal_page_first 127
_journal_page_last 136
_journal_paper_doi 10.3390/cryst2010127
_journal_volume 2
_journal_year 2012
_chemical_formula_sum 'C H3 Ag N6'
_chemical_formula_weight 206.96
_chemical_name_systematic
; 
 ? 
;
_space_group_IT_number 15
_symmetry_cell_setting monoclinic
_symmetry_space_group_name_Hall '-C 2yc'
_symmetry_space_group_name_H-M 'C 1 2/c 1'
_atom_sites_solution_hydrogens geom
_atom_sites_solution_primary direct
_atom_sites_solution_secondary difmap
_audit_creation_method SHELXL-97
_cell_angle_alpha 90.00
_cell_angle_beta 91.94(1)
_cell_angle_gamma 90.00
_cell_formula_units_Z 8
_cell_length_a 18.0338(7)
_cell_length_b 3.601(2)
_cell_length_c 14.906(3)
_cell_measurement_reflns_used 17513
_cell_measurement_temperature 233(2)
_cell_measurement_theta_max 24.0
_cell_measurement_theta_min 1.0
_cell_volume 967.4(6)
_computing_data_collection COLLECT
_computing_data_reduction 'DENZO and SCALEPACK'
_computing_structure_refinement 'SHELXL-97 (Sheldrick, 1997)'
_computing_structure_solution 'SHELXS-97 (Sheldrick, 1990)'
_diffrn_ambient_temperature 233(2)
_diffrn_measured_fraction_theta_full 0.975
_diffrn_measured_fraction_theta_max 0.975
_diffrn_measurement_device_type 'Nonius KappaCCD'
_diffrn_measurement_method 'phi- and omega-scans'
_diffrn_radiation_monochromator graphite
_diffrn_radiation_source 'fine-focus sealed tube'
_diffrn_radiation_type MoK\a
_diffrn_radiation_wavelength 0.71073
_diffrn_reflns_av_R_equivalents 0.0279
_diffrn_reflns_av_sigmaI/netI 0.0319
_diffrn_reflns_limit_h_max 20
_diffrn_reflns_limit_h_min -19
_diffrn_reflns_limit_k_max 3
_diffrn_reflns_limit_k_min -4
_diffrn_reflns_limit_l_max 17
_diffrn_reflns_limit_l_min -16
_diffrn_reflns_number 1927
_diffrn_reflns_theta_full 23.99
_diffrn_reflns_theta_max 23.99
_diffrn_reflns_theta_min 2.26
_diffrn_standards_number 0
_exptl_absorpt_coefficient_mu 4.044
_exptl_absorpt_correction_type none
_exptl_crystal_colour orange
_exptl_crystal_density_diffrn 2.842
_exptl_crystal_density_method 'not measured'
_exptl_crystal_description plate
_exptl_crystal_F_000 784
_exptl_crystal_size_max 0.08
_exptl_crystal_size_mid 0.08
_exptl_crystal_size_min 0.06
_refine_diff_density_max 1.378
_refine_diff_density_min -0.813
_refine_diff_density_rms 0.168
_refine_ls_extinction_coef 0.0031(5)
_refine_ls_extinction_expression Fc^*^=kFc[1+0.001xFc^2^\l^3^/sin(2\q)]^-1/4^
_refine_ls_extinction_method SHELXL
_refine_ls_goodness_of_fit_ref 1.087
_refine_ls_hydrogen_treatment constr
_refine_ls_matrix_type full
_refine_ls_number_parameters 75
_refine_ls_number_reflns 739
_refine_ls_number_restraints 0
_refine_ls_restrained_S_all 1.087
_refine_ls_R_factor_all 0.0462
_refine_ls_R_factor_gt 0.0368
_refine_ls_shift/su_max 0.001
_refine_ls_shift/su_mean 0.000
_refine_ls_structure_factor_coef Fsqd
_refine_ls_weighting_details 'calc w=1/[\s^2^(Fo^2^)+(0.0620P)^2^+3.4169P] where P=(Fo^2^+2Fc^2^)/3'
_refine_ls_weighting_scheme calc
_refine_ls_wR_factor_gt 0.0966
_refine_ls_wR_factor_ref 0.1038
_reflns_number_gt 620
_reflns_number_total 739
_reflns_threshold_expression >2sigma(I)
_cod_data_source_file CH3AgN6_C2_c_CCDC846911corr_crystals-02-00127-s001_DC175.cif
_cod_data_source_block s223_chateigner_1508430
_cod_original_sg_symbol_H-M C2/c
_cod_database_code 1508430

loop_
_symmetry_equiv_pos_as_xyz
'x, y, z'
'-x, y, -z+1/2'
'x+1/2, y+1/2, z'
'-x+1/2, y+1/2, -z+1/2'
'-x, -y, -z'
'x, -y, z-1/2'
'-x+1/2, -y+1/2, -z'
'x+1/2, -y+1/2, z-1/2'

loop_
_atom_site_label
_atom_site_type_symbol
_atom_site_fract_x
_atom_site_fract_y
_atom_site_fract_z
_atom_site_U_iso_or_equiv
_atom_site_adp_type
_atom_site_occupancy
_atom_site_symmetry_multiplicity
_atom_site_calc_flag
_atom_site_refinement_flags
Ag1 Ag 0.16406(3) 0.01985(14) 0.32765(3) 0.0463(4) Uani 1 1 d .
N1 N 0.2873(3) -0.0344(11) 0.3551(3) 0.0302(12) Uani 1 1 d .
N2 N 0.3442(3) -0.1423(15) 0.3066(3) 0.0369(12) Uani 1 1 d .
N3 N 0.4078(3) -0.0986(15) 0.3529(4) 0.0395(13) Uani 1 1 d .
N4 N 0.3931(3) 0.0390(12) 0.4331(4) 0.0366(13) Uani 1 1 d .
N5 N 0.2838(2) 0.2166(13) 0.5068(3) 0.0348(12) Uani 1 1 d .
N6 N 0.0555(3) -0.1131(18) 0.3834(5) 0.0600(17) Uani 1 1 d .
H6A H 0.0303 -0.2657 0.3456 0.090 Uiso 1 1 calc R
H6B H 0.0295 0.0976 0.3904 0.090 Uiso 1 1 calc R
H6C H 0.0625 -0.2256 0.4369 0.090 Uiso 1 1 calc R
C1 C 0.3196(4) 0.0777(15) 0.4322(4) 0.0309(14) Uani 1 1 d .

loop_
_atom_site_aniso_label
_atom_site_aniso_U_11
_atom_site_aniso_U_22
_atom_site_aniso_U_33
_atom_site_aniso_U_23
_atom_site_aniso_U_13
_atom_site_aniso_U_12
Ag1 0.0333(5) 0.0680(6) 0.0377(5) 0.0041(2) 0.0027(3) -0.0030(2)
N1 0.029(3) 0.037(3) 0.025(3) -0.0020(17) 0.006(2) 0.0001(19)
N2 0.026(3) 0.040(3) 0.045(3) -0.001(2) 0.007(2) 0.000(2)
N3 0.029(3) 0.048(3) 0.042(3) 0.004(2) 0.006(2) 0.001(2)
N4 0.032(3) 0.046(3) 0.032(3) -0.004(2) 0.003(2) 0.002(2)
N5 0.032(3) 0.033(3) 0.039(3) 0.005(2) 0.006(2) 0.001(2)
N6 0.038(3) 0.055(3) 0.088(5) 0.023(3) 0.009(3) -0.001(3)
C1 0.035(4) 0.028(3) 0.030(3) 0.001(2) 0.004(3) 0.001(3)

loop_
_atom_type_symbol
_atom_type_description
_atom_type_scat_dispersion_real
_atom_type_scat_dispersion_imag
_atom_type_scat_source
C C 0.0033 0.0016 'International Tables Vol C Tables 4.2.6.8 and 6.1.1.4'
H H 0.0000 0.0000 'International Tables Vol C Tables 4.2.6.8 and 6.1.1.4'
N N 0.0061 0.0033 'International Tables Vol C Tables 4.2.6.8 and 6.1.1.4'
Ag Ag -0.8971 1.1015 'International Tables Vol C Tables 4.2.6.8 and 6.1.1.4'

loop_
_geom_angle_atom_site_label_1
_geom_angle_atom_site_label_2
_geom_angle_atom_site_label_3
_geom_angle
_geom_angle_site_symmetry_1
_geom_angle_site_symmetry_3
N6 Ag1 N1 142.7(2) . .
N6 Ag1 N2 113.8(2) . 4
N1 Ag1 N2 103.50(17) . 4
N2 N1 C1 103.5(5) . .
N2 N1 Ag1 134.4(4) . .
C1 N1 Ag1 122.0(4) . .
N3 N2 N1 110.6(5) . .
N3 N2 Ag1 122.3(4) . 4_545
N1 N2 Ag1 125.9(4) . 4_545
N4 N3 N2 108.4(5) . .
N3 N4 C1 105.0(5) . .
N5 N5 C1 114.5(6) 7_556 .
N4 C1 N1 112.5(6) . .
N4 C1 N5 121.1(5) . .
N1 C1 N5 126.4(6) . .

loop_
_geom_bond_atom_site_label_1
_geom_bond_atom_site_label_2
_geom_bond_distance
_geom_bond_site_symmetry_2
Ag1 N6 2.205(6) .
Ag1 N1 2.255(5) .
Ag1 N2 2.343(5) 4
N1 N2 1.332(7) .
N1 C1 1.334(8) .
N2 N3 1.329(7) .
N2 Ag1 2.343(5) 4_545
N3 N4 1.328(8) .
N4 C1 1.333(8) .
N5 N5 1.252(9) 7_556
N5 C1 1.397(8) .
